data_7153340
loop_
_publ_author_name
'Gao, Xun'
'Pan, Ying-ming'
'Lin, Min'
'Chen, Li'
'Zhan, Zhuang-ping'

_publ_section_title
;
 Facile one-pot synthesis of three different substituted thiazoles from
 propargylic alcohols.
;
_journal_issue 14
_journal_name_full 'Organic &amp; biomolecular chemistry'
_journal_page_first 3259
_journal_page_last 3266
_journal_paper_doi 10.1039/c002093a
_journal_volume 8
_journal_year 2010
_chemical_formula_sum 'C24 H19 N S'
_chemical_formula_weight 353.46
_chemical_name_systematic
;
?
;
_space_group_IT_number 43
_symmetry_cell_setting orthorhombic
_symmetry_space_group_name_Hall 'F 2 -2d'
_symmetry_space_group_name_H-M 'F d d 2'
_atom_sites_solution_hydrogens geom
_atom_sites_solution_primary direct
_atom_sites_solution_secondary difmap
_audit_creation_method SHELXL-97
_cell_angle_alpha 90.00
_cell_angle_beta 90.00
_cell_angle_gamma 90.00
_cell_formula_units_Z 16
_cell_length_a 17.699(4)
_cell_length_b 74.502(18)
_cell_length_c 5.7208(14)
_cell_measurement_reflns_used 1649
_cell_measurement_temperature 273(2)
_cell_measurement_theta_max 19.78
_cell_measurement_theta_min 2.37
_cell_volume 7544(3)
_computing_cell_refinement 'Bruker SMART'
_computing_data_collection 'Bruker SMART'
_computing_data_reduction 'Bruker SAINT'
_computing_molecular_graphics 'Bruker SHELXTL'
_computing_publication_material 'Bruker SHELXTL'
_computing_structure_refinement 'SHELXL-97 (Sheldrick, 1997)'
_computing_structure_solution 'SHELXS-97 (Sheldrick, 1990)'
_diffrn_ambient_temperature 273(2)
_diffrn_measured_fraction_theta_full 1.000
_diffrn_measured_fraction_theta_max 1.000
_diffrn_measurement_device_type 'CCD area detector'
_diffrn_measurement_method 'phi and omega scans'
_diffrn_radiation_monochromator graphite
_diffrn_radiation_source 'fine-focus sealed tube'
_diffrn_radiation_type MoK\a
_diffrn_radiation_wavelength 0.71073
_diffrn_reflns_av_R_equivalents 0.1042
_diffrn_reflns_av_sigmaI/netI 0.0967
_diffrn_reflns_limit_h_max 21
_diffrn_reflns_limit_h_min -21
_diffrn_reflns_limit_k_max 89
_diffrn_reflns_limit_k_min -90
_diffrn_reflns_limit_l_max 7
_diffrn_reflns_limit_l_min -7
_diffrn_reflns_number 14565
_diffrn_reflns_theta_full 26.00
_diffrn_reflns_theta_max 26.00
_diffrn_reflns_theta_min 1.09
_exptl_absorpt_coefficient_mu 0.178
_exptl_absorpt_correction_type none
_exptl_crystal_colour Yellow
_exptl_crystal_density_diffrn 1.245
_exptl_crystal_density_method 'not measured'
_exptl_crystal_description Block
_exptl_crystal_F_000 2976
_exptl_crystal_size_max 0.41
_exptl_crystal_size_mid 0.15
_exptl_crystal_size_min 0.13
_refine_diff_density_max 0.238
_refine_diff_density_min -0.287
_refine_diff_density_rms 0.080
_refine_ls_abs_structure_details 'Flack H D (1983), Acta Cryst. A39, 876-881'
_refine_ls_abs_structure_Flack 0.02(18)
_refine_ls_extinction_method none
_refine_ls_goodness_of_fit_ref 0.943
_refine_ls_hydrogen_treatment constr
_refine_ls_matrix_type full
_refine_ls_number_parameters 235
_refine_ls_number_reflns 3678
_refine_ls_number_restraints 1
_refine_ls_restrained_S_all 0.943
_refine_ls_R_factor_all 0.1190
_refine_ls_R_factor_gt 0.0722
_refine_ls_shift/su_max 0.000
_refine_ls_shift/su_mean 0.000
_refine_ls_structure_factor_coef Fsqd
_refine_ls_weighting_details 'calc w=1/[\s^2^(Fo^2^)+(0.1070P)^2^+0.0000P] where P=(Fo^2^+2Fc^2^)/3'
_refine_ls_weighting_scheme calc
_refine_ls_wR_factor_gt 0.1786
_refine_ls_wR_factor_ref 0.2081
_reflns_number_gt 2142
_reflns_number_total 3678
_reflns_threshold_expression >2sigma(I)
_cod_data_source_file c002093a.txt
_cod_data_source_block p
_cod_depositor_comments
;
The following automatic conversions were performed:

'_symmetry_cell_setting' value 'Orthorhombic' changed to
'orthorhombic' according to
/home/saulius/struct/CIF-dictionaries/cif_core.dic dictionary named
'cif_core.dic' version 2.4.2 from 2011-04-26.

Automatic conversion script
Id: cif_fix_values 1891 2012-01-12 08:04:46Z andrius 
;
_cod_original_sg_symbol_H-M Fdd2
_cod_database_code 7153340

loop_
_symmetry_equiv_pos_as_xyz
'x, y, z'
'-x, -y, z'
'x+1/4, -y+1/4, z+1/4'
'-x+1/4, y+1/4, z+1/4'
'x, y+1/2, z+1/2'
'-x, -y+1/2, z+1/2'
'x+1/4, -y+3/4, z+3/4'
'-x+1/4, y+3/4, z+3/4'
'x+1/2, y, z+1/2'
'-x+1/2, -y, z+1/2'
'x+3/4, -y+1/4, z+3/4'
'-x+3/4, y+1/4, z+3/4'
'x+1/2, y+1/2, z'
'-x+1/2, -y+1/2, z'
'x+3/4, -y+3/4, z+1/4'
'-x+3/4, y+3/4, z+1/4'

loop_
_atom_site_label
_atom_site_type_symbol
_atom_site_fract_x
_atom_site_fract_y
_atom_site_fract_z
_atom_site_U_iso_or_equiv
_atom_site_adp_type
_atom_site_occupancy
_atom_site_symmetry_multiplicity
_atom_site_calc_flag
_atom_site_refinement_flags
S1 S 0.49760(7) 0.029935(19) 0.3692(3) 0.0663(4) Uani 1 1 d .
N1 N 0.5866(2) 0.05446(6) 0.5104(8) 0.0629(12) Uani 1 1 d .
C13 C 0.6088(3) 0.02553(8) 0.7019(10) 0.0606(14) Uani 1 1 d .
C19 C 0.4246(3) 0.05446(7) 0.0844(9) 0.0578(14) Uani 1 1 d .
C20 C 0.4375(3) 0.06362(8) -0.1201(10) 0.0680(15) Uani 1 1 d .
H20 H 0.4859 0.0676 -0.1556 0.082 Uiso 1 1 calc R
C11 C 0.4869(3) 0.05100(7) 0.2521(10) 0.0582(13) Uani 1 1 d .
C10 C 0.5392(3) 0.06207(7) 0.3436(9) 0.0585(13) Uani 1 1 d .
C7 C 0.6672(3) 0.09647(8) 0.1808(11) 0.0733(17) Uani 1 1 d .
H7 H 0.6662 0.1018 0.3278 0.088 Uiso 1 1 calc R
C12 C 0.5724(2) 0.03787(7) 0.5421(9) 0.0533(13) Uani 1 1 d .
C6 C 0.7318(3) 0.10115(8) 0.0345(11) 0.0631(15) Uani 1 1 d .
C23 C 0.2944(3) 0.05147(8) -0.0223(11) 0.0693(16) Uani 1 1 d .
H23 H 0.2460 0.0475 0.0134 0.083 Uiso 1 1 calc R
C8 C 0.6119(3) 0.08607(7) 0.1342(12) 0.0664(14) Uani 1 1 d .
H8 H 0.6113 0.0808 -0.0131 0.080 Uiso 1 1 calc R
C24 C 0.3070(3) 0.06060(8) -0.2265(11) 0.0680(16) Uani 1 1 d .
H24 H 0.2677 0.0625 -0.3315 0.082 Uiso 1 1 calc R
C21 C 0.3524(3) 0.04817(7) 0.1297(10) 0.0585(13) Uani 1 1 d .
H21 H 0.3433 0.0416 0.2652 0.070 Uiso 1 1 calc R
C5 C 0.7469(3) 0.09287(8) -0.1747(11) 0.0694(16) Uani 1 1 d .
H5 H 0.7146 0.0840 -0.2306 0.083 Uiso 1 1 calc R
C18 C 0.6775(4) 0.00329(10) 1.0232(12) 0.083(2) Uani 1 1 d .
H18 H 0.7002 -0.0042 1.1322 0.100 Uiso 1 1 calc R
C14 C 0.6507(3) 0.03255(8) 0.8882(11) 0.0711(15) Uani 1 1 d .
H14 H 0.6556 0.0449 0.9072 0.085 Uiso 1 1 calc R
C22 C 0.3782(3) 0.06688(8) -0.2745(10) 0.0718(16) Uani 1 1 d .
H22 H 0.3870 0.0733 -0.4109 0.086 Uiso 1 1 calc R
C16 C 0.6848(3) 0.02086(10) 1.0437(11) 0.0776(17) Uani 1 1 d .
H16 H 0.7134 0.0255 1.1659 0.093 Uiso 1 1 calc R
C9 C 0.5464(3) 0.08152(7) 0.2983(10) 0.0641(15) Uani 1 1 d .
H9A H 0.5539 0.0877 0.4457 0.077 Uiso 1 1 calc R
H9B H 0.4997 0.0859 0.2303 0.077 Uiso 1 1 calc R
C3 C 0.8090(4) 0.09764(9) -0.3004(12) 0.0788(18) Uani 1 1 d .
H3 H 0.8197 0.0917 -0.4392 0.095 Uiso 1 1 calc R
C15 C 0.6032(3) 0.00728(8) 0.6852(11) 0.0750(18) Uani 1 1 d .
H15 H 0.5755 0.0023 0.5629 0.090 Uiso 1 1 calc R
C4 C 0.7796(3) 0.11439(8) 0.1054(12) 0.0782(17) Uani 1 1 d .
H4 H 0.7701 0.1203 0.2456 0.094 Uiso 1 1 calc R
C2 C 0.8420(4) 0.11933(10) -0.0253(15) 0.102(2) Uani 1 1 d .
H2 H 0.8742 0.1284 0.0260 0.122 Uiso 1 1 calc R
C17 C 0.6370(4) -0.00394(8) 0.8431(13) 0.085(2) Uani 1 1 d .
H17 H 0.6325 -0.0163 0.8279 0.102 Uiso 1 1 calc R
C1 C 0.8550(4) 0.11077(9) -0.2281(14) 0.0847(19) Uani 1 1 d .
H1 H 0.8964 0.1140 -0.3191 0.102 Uiso 1 1 calc R

loop_
_atom_site_aniso_label
_atom_site_aniso_U_11
_atom_site_aniso_U_22
_atom_site_aniso_U_33
_atom_site_aniso_U_23
_atom_site_aniso_U_13
_atom_site_aniso_U_12
S1 0.0528(8) 0.0740(9) 0.0721(8) 0.0055(9) -0.0116(7) -0.0096(7)
N1 0.044(2) 0.080(3) 0.065(3) 0.009(3) 0.008(2) 0.001(2)
C13 0.047(3) 0.071(4) 0.064(4) 0.004(3) 0.011(3) -0.004(3)
C19 0.048(3) 0.065(3) 0.060(4) -0.011(3) 0.000(3) 0.006(2)
C20 0.047(3) 0.095(4) 0.062(3) 0.008(3) 0.012(3) 0.008(3)
C11 0.045(3) 0.065(3) 0.064(3) 0.001(3) 0.011(3) 0.000(3)
C10 0.049(3) 0.071(3) 0.055(3) 0.005(3) 0.007(3) 0.005(3)
C7 0.068(4) 0.075(4) 0.077(4) 0.001(3) -0.001(3) 0.010(3)
C12 0.032(3) 0.075(4) 0.053(3) 0.001(3) -0.005(2) -0.012(2)
C6 0.052(3) 0.071(4) 0.066(4) 0.006(3) -0.002(3) 0.006(3)
C23 0.047(3) 0.084(4) 0.077(4) -0.014(3) -0.012(3) -0.001(3)
C8 0.061(3) 0.064(3) 0.074(4) 0.007(3) -0.002(3) -0.006(3)
C24 0.059(4) 0.084(4) 0.061(4) -0.010(3) -0.015(3) 0.010(3)
C21 0.050(3) 0.065(3) 0.061(3) -0.007(3) 0.001(3) -0.002(2)
C5 0.067(4) 0.067(4) 0.075(4) 0.004(3) -0.005(3) -0.002(3)
C18 0.075(4) 0.106(5) 0.068(4) 0.021(4) -0.003(3) 0.015(4)
C14 0.069(4) 0.074(4) 0.071(4) -0.005(3) -0.002(3) -0.005(3)
C22 0.075(4) 0.091(4) 0.050(3) 0.007(3) -0.003(3) 0.014(3)
C16 0.073(4) 0.096(5) 0.064(4) 0.002(4) -0.011(3) -0.006(4)
C9 0.043(3) 0.083(4) 0.066(4) -0.005(3) -0.002(3) 0.003(3)
C3 0.074(4) 0.083(4) 0.079(4) 0.000(3) 0.014(3) 0.008(4)
C15 0.064(4) 0.079(4) 0.082(4) 0.012(3) -0.023(3) -0.001(3)
C4 0.064(4) 0.098(4) 0.073(4) -0.006(4) 0.001(4) -0.011(3)
C2 0.092(5) 0.108(6) 0.105(6) -0.008(5) -0.002(5) -0.040(4)
C17 0.083(4) 0.073(4) 0.098(5) 0.019(4) -0.020(4) -0.002(3)
C1 0.063(4) 0.089(4) 0.102(5) 0.016(4) 0.015(4) -0.003(4)

loop_
_atom_type_symbol
_atom_type_description
_atom_type_scat_dispersion_real
_atom_type_scat_dispersion_imag
_atom_type_scat_source
C C 0.0033 0.0016 'International Tables Vol C Tables 4.2.6.8 and 6.1.1.4'
H H 0.0000 0.0000 'International Tables Vol C Tables 4.2.6.8 and 6.1.1.4'
N N 0.0061 0.0033 'International Tables Vol C Tables 4.2.6.8 and 6.1.1.4'
S S 0.1246 0.1234 'International Tables Vol C Tables 4.2.6.8 and 6.1.1.4'

loop_
_geom_angle_atom_site_label_1
_geom_angle_atom_site_label_2
_geom_angle_atom_site_label_3
_geom_angle
C11 S1 C12 89.7(3)
C12 N1 C10 112.0(4)
C15 C13 C14 117.7(6)
C15 C13 C12 123.7(5)
C14 C13 C12 118.6(5)
C20 C19 C21 118.7(5)
C20 C19 C11 120.9(5)
C21 C19 C11 120.4(5)
C19 C20 C22 120.1(5)
C19 C20 H20 119.9
C22 C20 H20 119.9
C10 C11 C19 131.0(5)
C10 C11 S1 109.4(4)
C19 C11 S1 119.6(4)
C11 C10 N1 115.6(5)
C11 C10 C9 126.3(5)
N1 C10 C9 117.9(5)
C8 C7 C6 128.8(6)
C8 C7 H7 115.6
C6 C7 H7 115.6
N1 C12 C13 128.2(5)
N1 C12 S1 113.3(4)
C13 C12 S1 118.5(4)
C4 C6 C5 117.7(6)
C4 C6 C7 119.3(6)
C5 C6 C7 123.0(6)
C21 C23 C24 120.7(6)
C21 C23 H23 119.7
C24 C23 H23 119.7
C7 C8 C9 126.0(6)
C7 C8 H8 117.0
C9 C8 H8 117.0
C23 C24 C22 119.2(6)
C23 C24 H24 120.4
C22 C24 H24 120.4
C23 C21 C19 120.8(6)
C23 C21 H21 119.6
C19 C21 H21 119.6
C3 C5 C6 120.0(6)
C3 C5 H5 120.0
C6 C5 H5 120.0
C16 C18 C17 120.6(6)
C16 C18 H18 119.7
C17 C18 H18 119.7
C16 C14 C13 119.0(5)
C16 C14 H14 120.5
C13 C14 H14 120.5
C24 C22 C20 120.4(6)
C24 C22 H22 119.8
C20 C22 H22 119.8
C18 C16 C14 121.7(6)
C18 C16 H16 119.2
C14 C16 H16 119.2
C10 C9 C8 112.9(4)
C10 C9 H9A 109.0
C8 C9 H9A 109.0
C10 C9 H9B 109.0
C8 C9 H9B 109.0
H9A C9 H9B 107.8
C1 C3 C5 121.3(6)
C1 C3 H3 119.4
C5 C3 H3 119.4
C13 C15 C17 121.9(6)
C13 C15 H15 119.0
C17 C15 H15 119.0
C6 C4 C2 121.9(6)
C6 C4 H4 119.1
C2 C4 H4 119.1
C1 C2 C4 118.5(7)
C1 C2 H2 120.8
C4 C2 H2 120.8
C18 C17 C15 119.2(6)
C18 C17 H17 120.4
C15 C17 H17 120.4
C3 C1 C2 120.7(7)
C3 C1 H1 119.7
C2 C1 H1 119.7

loop_
_geom_bond_atom_site_label_1
_geom_bond_atom_site_label_2
_geom_bond_distance
S1 C11 1.717(6)
S1 C12 1.756(5)
N1 C12 1.274(6)
N1 C10 1.391(6)
C13 C15 1.366(7)
C13 C14 1.400(8)
C13 C12 1.448(7)
C19 C20 1.373(7)
C19 C21 1.386(7)
C19 C11 1.483(7)
C20 C22 1.393(7)
C20 H20 0.9300
C11 C10 1.346(7)
C10 C9 1.478(7)
C7 C8 1.277(7)
C7 C6 1.459(8)
C7 H7 0.9300
C6 C4 1.362(8)
C6 C5 1.372(8)
C23 C21 1.367(7)
C23 C24 1.370(8)
C23 H23 0.9300
C8 C9 1.530(7)
C8 H8 0.9300
C24 C22 1.373(8)
C24 H24 0.9300
C21 H21 0.9300
C5 C3 1.361(8)
C5 H5 0.9300
C18 C16 1.321(8)
C18 C17 1.366(9)
C18 H18 0.9300
C14 C16 1.383(8)
C14 H14 0.9300
C22 H22 0.9300
C16 H16 0.9300
C9 H9A 0.9700
C9 H9B 0.9700
C3 C1 1.338(9)
C3 H3 0.9300
C15 C17 1.369(8)
C15 H15 0.9300
C4 C2 1.383(9)
C4 H4 0.9300
C2 C1 1.344(10)
C2 H2 0.9300
C17 H17 0.9300
C1 H1 0.9300
